data_7134921
loop_
_publ_author_name
'Stroek, Wowa'
'Rowlinson, Nathalie A. V.'
'Hudson, Luke A.'
'Albrecht, Martin'

_publ_section_title
;
 Enantioselective C-H amination catalyzed by homoleptic iron salox
 complexes.
;
_journal_issue 78
_journal_name_full 'Chemical communications (Cambridge, England)'
_journal_page_first 15274
_journal_page_last 15277
_journal_paper_doi 10.1039/d5cc04627k
_journal_volume 61
_journal_year 2025
_chemical_absolute_configuration ad
_chemical_formula_moiety 'C19 H23 N O2'
_chemical_formula_sum 'C19 H23 N O2'
_chemical_formula_weight 297.38
_space_group_crystal_system orthorhombic
_space_group_IT_number 19
_space_group_name_Hall 'P 2ac 2ab'
_space_group_name_H-M_alt 'P 21 21 21'
_atom_sites_solution_hydrogens difmap
_atom_sites_solution_primary dual
_audit_creation_date 2023-12-04
_audit_creation_method
;
Olex2 1.5
(compiled 2023.08.24 svn.re1ec1418 for OlexSys, GUI svn.r6817)
;
_audit_update_record
;
2024-06-06 deposited with the CCDC.	2025-08-26 downloaded from the CCDC.
;
_cell_angle_alpha 90
_cell_angle_beta 90
_cell_angle_gamma 90
_cell_formula_units_Z 4
_cell_length_a 9.65189(5)
_cell_length_b 12.52806(7)
_cell_length_c 12.83597(7)
_cell_measurement_reflns_used 28860
_cell_measurement_temperature 173.00(10)
_cell_measurement_theta_max 80.7730
_cell_measurement_theta_min 4.6070
_cell_volume 1552.119(15)
_computing_cell_refinement 'CrysAlisPro 1.171.42.90a (Rigaku OD, 2023)'
_computing_data_collection 'CrysAlisPro 1.171.42.90a (Rigaku OD, 2023)'
_computing_data_reduction 'CrysAlisPro 1.171.42.90a (Rigaku OD, 2023)'
_computing_molecular_graphics 'Olex2 1.5 (Dolomanov et al., 2009)'
_computing_publication_material 'Olex2 1.5 (Dolomanov et al., 2009)'
_computing_structure_refinement 'SHELXL 2018/3 (Sheldrick, 2015)'
_computing_structure_solution 'SHELXT 2018/2 (Sheldrick, 2018)'
_diffrn_ambient_environment N~2~
_diffrn_ambient_temperature 173.00(10)
_diffrn_detector 'Hybrid Pixel Array Detector'
_diffrn_detector_area_resol_mean 10.0000
_diffrn_detector_type HyPix
_diffrn_measured_fraction_theta_full 1.000
_diffrn_measured_fraction_theta_max 1.000
_diffrn_measurement_details
;
List of Runs (angles in degrees, time in seconds):

  # Type    Start    End  Width  t~exp~   \w     \q     \k     \f   Frames
#--------------------------------------------------------------------------
  1  \w   -121.00 -42.00   1.00    0.50    --  -50.90 -55.00 134.00   79
  2  \w     42.00 122.00   1.00    0.50    --   50.90  55.00 -82.00   80
  3  \w    -19.00  60.00   1.00    0.50    --   50.90 -55.00 134.00   79
  4  \w   -160.00 -81.00   1.00    1.80    --  -90.00 -55.00 134.00   79
  5  \w    -63.00 -19.00   1.00    1.80    --  -90.00  55.00 -82.00   44
  6  \w    103.00 178.00   1.00    1.80    --  111.50  55.00 -82.00   75
  7  \w    -26.00  20.00   1.00    0.50    --  -50.90  19.00  30.00   46
  8  \w    -60.00  20.00   1.00    0.50    --  -50.90  55.00 -82.00   80
  9  \w   -119.00 -73.00   1.00    0.50    --  -50.90-125.00 -90.00   46
 10  \w    -26.00  20.00   1.00    0.50    --  -50.90  19.00  60.00   46
 11  \w    -19.00  43.00   1.00    0.50    --   50.90 -38.00  30.00   62
 12  \w    -51.00 -19.00   1.00    1.80    --  -90.00  45.00  30.00   32
 13  \w    -71.00 -19.00   1.00    1.80    --  -90.00  61.00  90.00   52
 14  \w   -160.00 -84.00   1.00    1.80    --  -90.00 -45.00 150.00   76
 15  \w     41.00 105.00   1.00    1.80    --  111.50 -77.00 120.00   64
 16  \w     41.00  71.00   1.00    1.80    --  111.50 -61.00 120.00   30
 17  \w     43.00 112.00   1.00    1.80    --  111.50-125.00  30.00   69
 18  \w     41.00  71.00   1.00    1.80    --  111.50 -61.00  90.00   30
 19  \w    111.00 178.00   1.00    1.80    --  111.50  30.00 150.00   67
 20  \w     41.00  71.00   1.00    1.80    --  111.50 -61.00 -90.00   30
 21  \w     41.00 106.00   1.00    1.80    --  111.50 -94.00 -90.00   65
 22  \w    100.00 178.00   1.00    1.80    --  111.50  61.00 -60.00   78
 23  \w     41.00 106.00   1.00    1.80    --  111.50 -94.00  30.00   65
 24  \w    111.00 178.00   1.00    1.80    --  111.50  30.00-180.00   67
 25  \w     95.00 178.00   1.00    1.80    --  111.50 125.00-150.00   83
 26  \w     43.00 112.00   1.00    1.80    --  111.50-125.00   0.00   69
 27  \w    106.00 178.00   1.00    1.80    --  111.50  45.00   0.00   72
 28  \w     93.00 178.00   1.00    1.80    --  111.50  77.00 150.00   85
 29  \w     41.00  71.00   1.00    1.80    --  111.50 -61.00 -30.00   30
 30  \w    106.00 178.00   1.00    1.80    --  111.50  45.00-120.00   72
 31  \w    100.00 178.00   1.00    1.80    --  111.50  61.00   0.00   78
 32  \w    100.00 178.00   1.00    1.80    --  111.50  61.00  90.00   78
 33  \w    100.00 178.00   1.00    1.80    --  111.50  61.00 -30.00   78
 34  \w    111.00 178.00   1.00    1.80    --  111.50  30.00  60.00   67
 35  \w    100.00 178.00   1.00    1.80    --  111.50  61.00 150.00   78
 36  \w    100.00 178.00   1.00    1.80    --  111.50  61.00-180.00   78
 37  \w    111.00 178.00   1.00    1.80    --  111.50  30.00  90.00   67
 38  \w     95.00 178.00   1.00    1.80    --  111.50 125.00  60.00   83
 39  \w     46.00  72.00   1.00    1.80    --  111.50-125.00  60.00   26
 40  \w     74.00 100.00   1.00    1.80    --  111.50-125.00  60.00   26
 41  \w     69.00 104.00   1.00    1.80    --  111.50 -77.00  30.00   35
 42  \w    119.00 159.00   1.00    1.80    --  111.50 125.00  90.00   40
 43  \w     64.00 107.00   1.00    1.80    --  111.50-125.00-150.00   43
 44  \w    114.00 145.00   1.00    1.80    --  111.50  45.00-150.00   31
 45  \w     44.00  69.00   1.00    1.80    --  111.50 -61.00-150.00   25
 46  \w    143.00 177.00   1.00    1.80    --  111.50  15.00 -60.00   34
 47  \w     43.00  69.00   1.00    1.80    --  111.50 -61.00  30.00   26
 48  \w     43.00  86.00   1.00    1.80    --  111.50 -77.00 -90.00   43
 49  \w    128.00 168.00   1.00    1.80    --  111.50  15.00 120.00   40
 50  \w     47.00  74.00   1.00    1.80    --  111.50-125.00  90.00   27
 51  \w    126.00 177.00   1.00    1.80    --  111.50  45.00 120.00   51
 52  \w    114.00 139.00   1.00    1.80    --  111.50  45.00 150.00   25
 53  \w    113.00 147.00   1.00    1.80    --  111.50  15.00   0.00   34
;
_diffrn_measurement_device 'four-circle diffractometer'
_diffrn_measurement_device_type 'XtaLAB Synergy, Dualflex, HyPix'
_diffrn_measurement_method '\w scans'
_diffrn_orient_matrix_type 'CrysAlisPro convention (1999,Acta A55,543-557)'
_diffrn_orient_matrix_UB_11 -0.0073471000
_diffrn_orient_matrix_UB_12 0.0989049000
_diffrn_orient_matrix_UB_13 -0.0711284000
_diffrn_orient_matrix_UB_21 0.1504237000
_diffrn_orient_matrix_UB_22 -0.0199399000
_diffrn_orient_matrix_UB_23 -0.0351562000
_diffrn_orient_matrix_UB_31 -0.0529067000
_diffrn_orient_matrix_UB_32 -0.0702405000
_diffrn_orient_matrix_UB_33 -0.0900803000
_diffrn_radiation_monochromator mirror
_diffrn_radiation_probe x-ray
_diffrn_radiation_type 'Cu K\a'
_diffrn_radiation_wavelength 1.54184
_diffrn_reflns_av_R_equivalents 0.0184
_diffrn_reflns_av_unetI/netI 0.0077
_diffrn_reflns_Laue_measured_fraction_full 1.000
_diffrn_reflns_Laue_measured_fraction_max 1.000
_diffrn_reflns_limit_h_max 12
_diffrn_reflns_limit_h_min -12
_diffrn_reflns_limit_k_max 15
_diffrn_reflns_limit_k_min -15
_diffrn_reflns_limit_l_max 14
_diffrn_reflns_limit_l_min -16
_diffrn_reflns_number 32973
_diffrn_reflns_point_group_measured_fraction_full 1.000
_diffrn_reflns_point_group_measured_fraction_max 1.000
_diffrn_reflns_theta_full 67.684
_diffrn_reflns_theta_max 74.459
_diffrn_reflns_theta_min 4.933
_diffrn_source 'micro-focus sealed X-ray tube'
_diffrn_source_type 'PhotonJet (Cu) X-ray Source'
_exptl_absorpt_coefficient_mu 0.645
_exptl_absorpt_correction_T_max 1.000
_exptl_absorpt_correction_T_min 0.208
_exptl_absorpt_correction_type gaussian
_exptl_absorpt_process_details
;
CrysAlisPro 1.171.42.90a (Rigaku Oxford Diffraction, 2023)
Numerical absorption correction based on gaussian integration over
a multifaceted crystal model
Empirical absorption correction using spherical harmonics,
implemented in SCALE3 ABSPACK scaling algorithm.
;
_exptl_crystal_colour colourless
_exptl_crystal_colour_primary colourless
_exptl_crystal_density_diffrn 1.273
_exptl_crystal_description block
_exptl_crystal_F_000 640
_exptl_crystal_size_max 0.502
_exptl_crystal_size_mid 0.294
_exptl_crystal_size_min 0.27
_refine_diff_density_max 0.136
_refine_diff_density_min -0.139
_refine_diff_density_rms 0.030
_refine_ls_abs_structure_details
;
 Flack x determined using 1329 quotients [(I+)-(I-)]/[(I+)+(I-)]
 (Parsons, Flack and Wagner, Acta Cryst. B69 (2013) 249-259).
;
_refine_ls_abs_structure_Flack 0.05(3)
_refine_ls_extinction_method none
_refine_ls_goodness_of_fit_ref 1.058
_refine_ls_hydrogen_treatment refall
_refine_ls_matrix_type full
_refine_ls_number_parameters 291
_refine_ls_number_reflns 3170
_refine_ls_number_restraints 0
_refine_ls_restrained_S_all 1.058
_refine_ls_R_factor_all 0.0268
_refine_ls_R_factor_gt 0.0266
_refine_ls_shift/su_max 0.000
_refine_ls_shift/su_mean 0.000
_refine_ls_structure_factor_coef Fsqd
_refine_ls_weighting_details 'w=1/[\s^2^(Fo^2^)+(0.0387P)^2^+0.1725P] where P=(Fo^2^+2Fc^2^)/3'
_refine_ls_weighting_scheme calc
_refine_ls_wR_factor_gt 0.0673
_refine_ls_wR_factor_ref 0.0675
_reflns_Friedel_coverage 0.740
_reflns_Friedel_fraction_full 1.000
_reflns_Friedel_fraction_max 1.000
_reflns_number_gt 3141
_reflns_number_total 3170
_reflns_threshold_expression 'I > 2\s(I)'
_cod_data_source_file d5cc04627k2.cif
_cod_data_source_block L4
_cod_depositor_comments 'Adding full bibliography for 7134921--7134926.cif.'
_cod_original_cell_volume 1552.120(14)
_cod_database_code 7134921
_shelx_shelxl_version_number 2018/3
_chemical_oxdiff_formula 'C76  H92  N4  O8  '
_shelx_space_group_comment
;
The symmetry employed for this shelxl refinement is uniquely defined
by the following loop, which should always be used as a source of
symmetry information in preference to the above space-group names.
They are only intended as comments.
;
_shelx_estimated_absorpt_t_max 0.845
_shelx_estimated_absorpt_t_min 0.738
_olex2_refinement_description
;
;
_olex2_submission_special_instructions 'No special instructions were received'
_oxdiff_exptl_absorpt_empirical_details
;
Empirical correction (ABSPACK) includes:
- Absorption correction using spherical harmonics
- Frame scaling
;
_oxdiff_exptl_absorpt_empirical_full_max 1.291
_oxdiff_exptl_absorpt_empirical_full_min 0.866

loop_
_space_group_symop_operation_xyz
'x, y, z'
'-x+1/2, -y, z+1/2'
'-x, y+1/2, -z+1/2'
'x+1/2, -y+1/2, -z'

loop_
_atom_site_label
_atom_site_type_symbol
_atom_site_fract_x
_atom_site_fract_y
_atom_site_fract_z
_atom_site_U_iso_or_equiv
_atom_site_adp_type
_atom_site_occupancy
_atom_site_site_symmetry_order
_atom_site_calc_flag
_atom_site_refinement_flags_posn
_atom_site_refinement_flags_adp
_atom_site_refinement_flags_occupancy
_atom_site_disorder_assembly
_atom_site_disorder_group
O2 O 0.36328(11) 0.63897(9) 0.45093(8) 0.0384(3) Uani 1 1 d . . . . .
O1 O 0.08779(12) 0.52875(10) 0.67993(10) 0.0440(3) Uani 1 1 d . . . . .
N1 N 0.20393(12) 0.68142(10) 0.57222(10) 0.0331(3) Uani 1 1 d . . . . .
C7 C 0.27093(14) 0.60848(12) 0.52404(11) 0.0314(3) Uani 1 1 d . . . . .
C9 C 0.25166(14) 0.78582(11) 0.53255(11) 0.0303(3) Uani 1 1 d . . . . .
C10 C 0.31532(13) 0.85506(11) 0.61921(10) 0.0270(3) Uani 1 1 d . . . . .
C6 C 0.25073(15) 0.49401(12) 0.54105(12) 0.0341(3) Uani 1 1 d . . . . .
C12 C 0.20767(15) 0.87042(13) 0.70628(11) 0.0340(3) Uani 1 1 d . . . . .
C11 C 0.44623(14) 0.80427(12) 0.66691(11) 0.0311(3) Uani 1 1 d . . . . .
C15 C 0.50512(15) 0.87656(13) 0.75291(12) 0.0347(3) Uani 1 1 d . . . . .
C1 C 0.15683(15) 0.46012(13) 0.61779(13) 0.0370(3) Uani 1 1 d . . . . .
C16 C 0.35329(16) 0.96538(12) 0.57489(11) 0.0338(3) Uani 1 1 d . . . . .
C8 C 0.34908(16) 0.75433(13) 0.44211(12) 0.0357(3) Uani 1 1 d . . . . .
C17 C 0.41213(18) 1.03754(12) 0.66099(12) 0.0388(3) Uani 1 1 d . . . . .
C18 C 0.54213(17) 0.98545(14) 0.70710(13) 0.0378(3) Uani 1 1 d . . . . .
C14 C 0.39632(17) 0.89026(16) 0.83851(12) 0.0417(4) Uani 1 1 d . . . . .
C13 C 0.26622(16) 0.94194(15) 0.79263(12) 0.0401(4) Uani 1 1 d . . . . .
C5 C 0.31970(17) 0.41858(13) 0.47947(13) 0.0410(4) Uani 1 1 d . . . . .
C19 C 0.3035(2) 1.05099(14) 0.74734(14) 0.0455(4) Uani 1 1 d . . . . .
C2 C 0.13154(18) 0.35078(14) 0.63022(15) 0.0451(4) Uani 1 1 d . . . . .
C4 C 0.2945(2) 0.31075(14) 0.49357(15) 0.0486(4) Uani 1 1 d . . . . .
C3 C 0.1998(2) 0.27799(14) 0.56785(16) 0.0496(4) Uani 1 1 d . . . . .
H15 H 0.591(2) 0.8442(16) 0.7818(15) 0.040(5) Uiso 1 1 d . . . . .
H8A H 0.310(2) 0.7708(14) 0.3719(14) 0.038(4) Uiso 1 1 d . . . . .
H16A H 0.422(2) 0.9591(15) 0.5178(15) 0.043(5) Uiso 1 1 d . . . . .
H11A H 0.424(2) 0.7317(16) 0.6943(14) 0.038(5) Uiso 1 1 d . . . . .
H8B H 0.4421(19) 0.7849(14) 0.4460(13) 0.033(4) Uiso 1 1 d . . . . .
H16B H 0.270(2) 0.9989(15) 0.5443(14) 0.038(4) Uiso 1 1 d . . . . .
H19A H 0.219(2) 1.0833(17) 0.7181(16) 0.049(5) Uiso 1 1 d . . . . .
H12A H 0.182(2) 0.7982(15) 0.7358(13) 0.037(4) Uiso 1 1 d . . . . .
H17 H 0.438(2) 1.1071(17) 0.6320(16) 0.046(5) Uiso 1 1 d . . . . .
H14A H 0.436(2) 0.9362(16) 0.8944(16) 0.044(5) Uiso 1 1 d . . . . .
H11B H 0.5153(19) 0.7937(14) 0.6115(14) 0.033(4) Uiso 1 1 d . . . . .
H5 H 0.385(2) 0.4432(15) 0.4260(15) 0.038(5) Uiso 1 1 d . . . . .
H18A H 0.578(2) 1.0322(18) 0.7612(16) 0.049(5) Uiso 1 1 d . . . . .
H18B H 0.612(2) 0.9789(18) 0.6544(17) 0.050(5) Uiso 1 1 d . . . . .
H12B H 0.124(2) 0.9019(16) 0.6760(15) 0.043(5) Uiso 1 1 d . . . . .
H9 H 0.170(2) 0.8229(14) 0.5061(14) 0.037(4) Uiso 1 1 d . . . . .
H13 H 0.196(2) 0.9493(16) 0.8485(16) 0.049(5) Uiso 1 1 d . . . . .
H3 H 0.182(3) 0.1975(19) 0.5781(18) 0.066(6) Uiso 1 1 d . . . . .
H14B H 0.377(2) 0.8161(17) 0.8688(16) 0.047(5) Uiso 1 1 d . . . . .
H19B H 0.343(2) 1.0950(18) 0.8047(17) 0.053(6) Uiso 1 1 d . . . . .
H4 H 0.343(2) 0.2600(17) 0.4481(16) 0.051(6) Uiso 1 1 d . . . . .
H1 H 0.115(3) 0.593(2) 0.6608(18) 0.060(7) Uiso 1 1 d . . . . .
H2 H 0.067(3) 0.326(2) 0.685(2) 0.068(7) Uiso 1 1 d . . . . .

loop_
_atom_site_aniso_label
_atom_site_aniso_U_11
_atom_site_aniso_U_22
_atom_site_aniso_U_33
_atom_site_aniso_U_23
_atom_site_aniso_U_13
_atom_site_aniso_U_12
O2 0.0369(5) 0.0399(6) 0.0383(6) -0.0060(5) 0.0056(4) 0.0021(4)
O1 0.0372(6) 0.0437(6) 0.0512(7) 0.0022(5) 0.0071(5) -0.0020(5)
N1 0.0264(6) 0.0344(6) 0.0385(6) -0.0024(5) -0.0002(5) -0.0001(5)
C7 0.0229(6) 0.0394(7) 0.0318(6) -0.0033(5) -0.0049(5) 0.0000(5)
C9 0.0252(6) 0.0343(7) 0.0313(6) 0.0003(5) -0.0018(5) 0.0023(5)
C10 0.0232(6) 0.0323(6) 0.0257(6) 0.0021(5) -0.0011(5) 0.0026(5)
C6 0.0276(6) 0.0357(7) 0.0389(7) -0.0044(6) -0.0096(6) 0.0018(5)
C12 0.0241(6) 0.0468(8) 0.0312(6) -0.0021(6) 0.0008(6) 0.0022(6)
C11 0.0241(6) 0.0333(7) 0.0358(7) 0.0046(6) -0.0017(6) 0.0029(5)
C15 0.0257(6) 0.0457(8) 0.0327(6) 0.0051(6) -0.0063(5) 0.0000(6)
C1 0.0290(7) 0.0394(8) 0.0425(8) 0.0006(6) -0.0106(6) -0.0004(6)
C16 0.0388(8) 0.0338(7) 0.0288(7) 0.0046(5) -0.0028(6) 0.0010(6)
C8 0.0363(8) 0.0401(8) 0.0309(7) -0.0012(6) 0.0014(6) 0.0001(6)
C17 0.0480(9) 0.0324(7) 0.0361(7) 0.0018(6) -0.0038(7) -0.0020(6)
C18 0.0345(7) 0.0448(8) 0.0342(7) -0.0025(6) -0.0009(6) -0.0087(6)
C14 0.0364(8) 0.0615(10) 0.0272(7) 0.0049(7) -0.0032(6) -0.0067(7)
C13 0.0321(7) 0.0594(10) 0.0289(7) -0.0092(7) 0.0041(6) 0.0016(7)
C5 0.0349(8) 0.0428(8) 0.0451(8) -0.0088(7) -0.0103(7) 0.0037(7)
C19 0.0480(9) 0.0443(8) 0.0442(8) -0.0140(7) -0.0061(8) 0.0086(7)
C2 0.0397(8) 0.0422(8) 0.0534(10) 0.0065(7) -0.0117(7) -0.0051(7)
C4 0.0485(9) 0.0406(8) 0.0568(10) -0.0132(8) -0.0171(8) 0.0076(8)
C3 0.0509(10) 0.0373(8) 0.0607(10) -0.0006(7) -0.0215(9) -0.0019(7)

loop_
_atom_type_symbol
_atom_type_description
_atom_type_scat_dispersion_real
_atom_type_scat_dispersion_imag
_atom_type_scat_source
C C 0.0181 0.0091 'International Tables Vol C Tables 4.2.6.8 and 6.1.1.4'
H H 0.0000 0.0000 'International Tables Vol C Tables 4.2.6.8 and 6.1.1.4'
N N 0.0311 0.0180 'International Tables Vol C Tables 4.2.6.8 and 6.1.1.4'
O O 0.0492 0.0322 'International Tables Vol C Tables 4.2.6.8 and 6.1.1.4'

loop_
_exptl_crystal_face_index_h
_exptl_crystal_face_index_k
_exptl_crystal_face_index_l
_exptl_crystal_face_perp_dist
-2 -1 0 0.2045
0 -4 -7 0.1372
2 1 0 0.2393
0 4 7 0.1565
-1 5 -6 0.1124
0 -7 4 0.1260
2 2 8 0.1612
3 2 -7 0.1697
4 -1 -6 0.1976
2 5 7 0.1464
2 -1 1 0.2239
-5 1 -4 0.2054
-1 7 5 0.1480
2 -7 -4 0.1437
0 -2 -1 0.1454
1 -8 0 0.1317
0 7 3 0.1239
-2 -5 -6 0.1699
-1 -2 0 0.1832
-1 -2 1 0.1658
1 2 8 0.1508
1 2 -8 0.1251
-1 -2 -8 0.1305
-5 1 5 0.2055
4 2 6 0.1983
-4 -2 -6 0.1983
1 6 -6 0.1314
2 7 -4 0.1518
5 6 0 0.2005
1 -2 -8 0.1378

loop_
_geom_angle_atom_site_label_1
_geom_angle_atom_site_label_2
_geom_angle_atom_site_label_3
_geom_angle
_geom_angle_site_symmetry_1
_geom_angle_site_symmetry_3
_geom_angle_publ_flag
C7 O2 C8 105.84(11) . . ?
C1 O1 H1 105.5(16) . . ?
C7 N1 C9 107.95(12) . . ?
O2 C7 C6 117.97(13) . . ?
N1 C7 O2 117.91(14) . . ?
N1 C7 C6 124.09(14) . . ?
N1 C9 C10 111.99(11) . . ?
N1 C9 C8 102.87(11) . . ?
N1 C9 H9 106.8(11) . . ?
C10 C9 C8 116.37(11) . . ?
C10 C9 H9 107.8(10) . . ?
C8 C9 H9 110.6(10) . . ?
C9 C10 C11 112.44(11) . . ?
C9 C10 C16 109.52(11) . . ?
C12 C10 C9 109.03(11) . . ?
C12 C10 C11 108.47(11) . . ?
C12 C10 C16 108.49(11) . . ?
C16 C10 C11 108.80(11) . . ?
C1 C6 C7 119.13(13) . . ?
C5 C6 C7 120.91(15) . . ?
C5 C6 C1 119.92(14) . . ?
C10 C12 H12A 109.1(10) . . ?
C10 C12 H12B 108.6(11) . . ?
C13 C12 C10 110.45(12) . . ?
C13 C12 H12A 110.1(10) . . ?
C13 C12 H12B 110.8(12) . . ?
H12A C12 H12B 107.6(16) . . ?
C10 C11 H11A 110.1(11) . . ?
C10 C11 H11B 108.9(10) . . ?
C15 C11 C10 110.19(12) . . ?
C15 C11 H11A 111.2(11) . . ?
C15 C11 H11B 110.4(11) . . ?
H11A C11 H11B 106.0(15) . . ?
C11 C15 H15 109.6(12) . . ?
C18 C15 C11 109.65(12) . . ?
C18 C15 C14 109.68(14) . . ?
C18 C15 H15 108.3(11) . . ?
C14 C15 C11 109.16(12) . . ?
C14 C15 H15 110.4(11) . . ?
O1 C1 C6 122.75(14) . . ?
O1 C1 C2 118.03(16) . . ?
C2 C1 C6 119.22(15) . . ?
C10 C16 H16A 111.2(11) . . ?
C10 C16 H16B 109.5(11) . . ?
C17 C16 C10 110.52(11) . . ?
C17 C16 H16A 109.3(11) . . ?
C17 C16 H16B 109.7(11) . . ?
H16A C16 H16B 106.5(15) . . ?
O2 C8 C9 104.61(12) . . ?
O2 C8 H8A 108.1(11) . . ?
O2 C8 H8B 107.3(10) . . ?
C9 C8 H8A 113.4(11) . . ?
C9 C8 H8B 114.9(10) . . ?
H8A C8 H8B 108.1(15) . . ?
C16 C17 H17 110.1(12) . . ?
C18 C17 C16 109.25(13) . . ?
C18 C17 C19 109.10(14) . . ?
C18 C17 H17 108.5(12) . . ?
C19 C17 C16 109.35(14) . . ?
C19 C17 H17 110.5(12) . . ?
C15 C18 C17 109.71(12) . . ?
C15 C18 H18A 110.2(13) . . ?
C15 C18 H18B 111.1(13) . . ?
C17 C18 H18A 108.1(13) . . ?
C17 C18 H18B 110.0(13) . . ?
H18A C18 H18B 107.7(17) . . ?
C15 C14 C13 109.53(12) . . ?
C15 C14 H14A 108.6(12) . . ?
C15 C14 H14B 107.4(12) . . ?
C13 C14 H14A 110.3(12) . . ?
C13 C14 H14B 112.1(12) . . ?
H14A C14 H14B 108.8(16) . . ?
C12 C13 H13 108.9(12) . . ?
C14 C13 C12 109.47(14) . . ?
C14 C13 H13 108.9(12) . . ?
C19 C13 C12 109.53(13) . . ?
C19 C13 C14 109.37(14) . . ?
C19 C13 H13 110.7(12) . . ?
C6 C5 H5 119.2(11) . . ?
C4 C5 C6 120.08(17) . . ?
C4 C5 H5 120.8(11) . . ?
C17 C19 H19A 109.5(12) . . ?
C17 C19 H19B 109.3(13) . . ?
C13 C19 C17 109.72(13) . . ?
C13 C19 H19A 108.7(13) . . ?
C13 C19 H19B 107.7(13) . . ?
H19A C19 H19B 111.9(18) . . ?
C1 C2 H2 119.7(15) . . ?
C3 C2 C1 119.78(18) . . ?
C3 C2 H2 120.5(15) . . ?
C5 C4 H4 118.1(12) . . ?
C3 C4 C5 119.71(17) . . ?
C3 C4 H4 122.1(12) . . ?
C2 C3 C4 121.27(16) . . ?
C2 C3 H3 119.5(14) . . ?
C4 C3 H3 119.2(14) . . ?

loop_
_geom_bond_atom_site_label_1
_geom_bond_atom_site_label_2
_geom_bond_distance
_geom_bond_site_symmetry_2
_geom_bond_publ_flag
O2 C7 1.3494(18) . ?
O2 C8 1.4561(19) . ?
O1 C1 1.349(2) . ?
O1 H1 0.88(3) . ?
N1 C7 1.2791(19) . ?
N1 C9 1.4772(18) . ?
C7 C6 1.464(2) . ?
C9 C10 1.5386(19) . ?
C9 C8 1.545(2) . ?
C9 H9 0.977(19) . ?
C10 C12 1.5380(18) . ?
C10 C11 1.5416(18) . ?
C10 C16 1.5389(19) . ?
C6 C1 1.404(2) . ?
C6 C5 1.400(2) . ?
C12 C13 1.533(2) . ?
C12 H12A 1.013(19) . ?
C12 H12B 0.98(2) . ?
C11 C15 1.537(2) . ?
C11 H11A 1.00(2) . ?
C11 H11B 0.983(19) . ?
C15 C18 1.528(2) . ?
C15 C14 1.530(2) . ?
C15 H15 0.99(2) . ?
C1 C2 1.401(2) . ?
C16 C17 1.537(2) . ?
C16 H16A 0.99(2) . ?
C16 H16B 0.99(2) . ?
C8 H8A 0.997(18) . ?
C8 H8B 0.977(19) . ?
C17 C18 1.533(2) . ?
C17 C19 1.535(3) . ?
C17 H17 0.98(2) . ?
C18 H18A 0.97(2) . ?
C18 H18B 0.96(2) . ?
C14 C13 1.531(2) . ?
C14 H14A 1.00(2) . ?
C14 H14B 1.02(2) . ?
C13 C19 1.528(3) . ?
C13 H13 0.99(2) . ?
C5 C4 1.384(2) . ?
C5 H5 0.98(2) . ?
C19 H19A 0.98(2) . ?
C19 H19B 1.00(2) . ?
C2 C3 1.381(3) . ?
C2 H2 0.99(3) . ?
C4 C3 1.383(3) . ?
C4 H4 0.98(2) . ?
C3 H3 1.03(2) . ?

loop_
_geom_torsion_atom_site_label_1
_geom_torsion_atom_site_label_2
_geom_torsion_atom_site_label_3
_geom_torsion_atom_site_label_4
_geom_torsion
_geom_torsion_site_symmetry_1
_geom_torsion_site_symmetry_2
_geom_torsion_site_symmetry_3
_geom_torsion_site_symmetry_4
_geom_torsion_publ_flag
O2 C7 C6 C1 179.02(12) . . . . ?
O2 C7 C6 C5 -3.35(19) . . . . ?
O1 C1 C2 C3 179.79(15) . . . . ?
N1 C7 C6 C1 -2.9(2) . . . . ?
N1 C7 C6 C5 174.76(14) . . . . ?
N1 C9 C10 C12 -57.38(14) . . . . ?
N1 C9 C10 C11 62.96(14) . . . . ?
N1 C9 C10 C16 -175.95(11) . . . . ?
N1 C9 C8 O2 -8.74(14) . . . . ?
C7 O2 C8 C9 8.39(15) . . . . ?
C7 N1 C9 C10 -119.56(12) . . . . ?
C7 N1 C9 C8 6.15(14) . . . . ?
C7 C6 C1 O1 -2.7(2) . . . . ?
C7 C6 C1 C2 176.45(14) . . . . ?
C7 C6 C5 C4 -177.07(15) . . . . ?
C9 N1 C7 O2 -0.96(16) . . . . ?
C9 N1 C7 C6 -179.07(12) . . . . ?
C9 C10 C12 C13 -178.33(12) . . . . ?
C9 C10 C11 C15 -179.91(11) . . . . ?
C9 C10 C16 C17 177.89(12) . . . . ?
C10 C9 C8 O2 114.08(13) . . . . ?
C10 C12 C13 C14 -59.82(16) . . . . ?
C10 C12 C13 C19 60.09(16) . . . . ?
C10 C11 C15 C18 -59.71(16) . . . . ?
C10 C11 C15 C14 60.46(16) . . . . ?
C10 C16 C17 C18 59.73(16) . . . . ?
C10 C16 C17 C19 -59.60(17) . . . . ?
C6 C1 C2 C3 0.6(2) . . . . ?
C6 C5 C4 C3 0.8(2) . . . . ?
C12 C10 C11 C15 -59.25(15) . . . . ?
C12 C10 C16 C17 58.98(15) . . . . ?
C12 C13 C19 C17 -59.75(17) . . . . ?
C11 C10 C12 C13 58.92(16) . . . . ?
C11 C10 C16 C17 -58.84(16) . . . . ?
C11 C15 C18 C17 60.06(17) . . . . ?
C11 C15 C14 C13 -60.36(18) . . . . ?
C15 C14 C13 C12 60.07(18) . . . . ?
C15 C14 C13 C19 -59.94(17) . . . . ?
C1 C6 C5 C4 0.5(2) . . . . ?
C1 C2 C3 C4 0.7(3) . . . . ?
C16 C10 C12 C13 -59.11(15) . . . . ?
C16 C10 C11 C15 58.58(15) . . . . ?
C16 C17 C18 C15 -59.87(17) . . . . ?
C16 C17 C19 C13 59.47(17) . . . . ?
C8 O2 C7 N1 -5.10(17) . . . . ?
C8 O2 C7 C6 173.12(12) . . . . ?
C8 C9 C10 C12 -175.30(12) . . . . ?
C8 C9 C10 C11 -54.97(16) . . . . ?
C8 C9 C10 C16 66.12(15) . . . . ?
C18 C15 C14 C13 59.79(17) . . . . ?
C18 C17 C19 C13 -59.95(17) . . . . ?
C14 C15 C18 C17 -59.80(17) . . . . ?
C14 C13 C19 C17 60.23(17) . . . . ?
C5 C6 C1 O1 179.63(14) . . . . ?
C5 C6 C1 C2 -1.2(2) . . . . ?
C5 C4 C3 C2 -1.4(3) . . . . ?
C19 C17 C18 C15 59.62(17) . . . . ?

loop_
_exptl_oxdiff_crystal_face_indexfrac_h
_exptl_oxdiff_crystal_face_indexfrac_k
_exptl_oxdiff_crystal_face_indexfrac_l
_exptl_oxdiff_crystal_face_x
_exptl_oxdiff_crystal_face_y
_exptl_oxdiff_crystal_face_z
-2.0002 -0.9993 -0.0005 -0.0841 -0.2809 0.1761
0.0030 -3.9984 -6.9959 0.1021 0.3261 0.9109
2.0002 0.9993 0.0005 0.0841 0.2809 -0.1761
-0.0030 3.9984 6.9959 -0.1021 -0.3261 -0.9109
-0.9961 5.0020 -5.9977 0.9286 -0.0387 0.2416
-0.0032 -7.0012 3.9986 -0.9768 -0.0015 0.1317
1.9962 1.9973 7.9962 -0.3859 -0.0207 -0.9662
3.0040 2.0006 -6.9956 0.6734 0.6579 0.3307
4.0030 -1.0001 -5.9955 0.2981 0.8329 0.3985
1.9972 4.9977 6.9964 -0.0180 -0.0452 -1.0869
1.9994 -1.0011 1.0002 -0.1848 0.2855 -0.1256
-4.9978 1.0030 -3.9995 0.4204 -0.6312 0.5542
-1.0015 6.9994 4.9963 0.3443 -0.4659 -0.8887
2.0010 -7.0000 -3.9965 -0.4228 0.5811 0.7458
0.0002 -1.9998 -0.9993 -0.1267 0.0750 0.2305
0.9987 -8.0007 0.0011 -0.7987 0.3097 0.5090
-0.0004 6.9995 2.9977 0.4791 -0.2450 -0.7617
-1.9977 -4.9979 -5.9969 -0.0531 0.0100 0.9970
-1.0003 -1.9997 -0.0001 -0.1904 -0.1106 0.1934
-1.0009 -1.9999 0.9994 -0.2615 -0.1458 0.1034
0.9962 1.9977 7.9959 -0.3785 -0.1711 -0.9133
1.0045 2.0016 -7.9957 0.7593 0.3923 0.5265
-0.9962 -1.9977 -7.9959 0.3785 0.1711 0.9133
-5.0025 1.0008 4.9958 -0.2196 -0.9481 -0.2556
3.9973 1.9970 5.9978 -0.2585 0.3506 -0.8920
-3.9973 -1.9970 -5.9978 0.2585 -0.3506 0.8920
1.0041 6.0013 -5.9972 1.0127 0.2422 0.0656
2.0033 7.0004 -3.9980 0.9620 0.3023 -0.2376
5.0011 5.9982 0.0009 0.5565 0.6326 -0.6860
1.0038 -1.9985 -7.9953 0.3637 0.4719 0.8075
